data_9011315
loop_
_publ_author_name
'Jia, Z. H.'
'Schaper, A. K.'
'Massa, W.'
'Treutmann, W.'
'Rager, H.'

_publ_section_title
;
 Structure and phase transitions in Ca2CoSi2O7-Ca2ZnSi2O7 solid-solution
 crystals
;
_journal_issue 4
_journal_name_full 'Acta Crystallographica, Section B'
_journal_page_first 547
_journal_page_last 555
_journal_paper_doi 10.1107/S0108768106016612
_journal_volume 62
_journal_year 2006
_chemical_formula_structural Ca2Co.9Zn.1Si2O7
_chemical_formula_sum 'Ca2 Co0.9 O7 Si2 Zn0.1'
_space_group_IT_number 81
_symmetry_space_group_name_Hall 'P -4'
_symmetry_space_group_name_H-M 'P -4'
_cell_angle_alpha 90
_cell_angle_beta 90
_cell_angle_gamma 90
_cell_length_a 23.5180
_cell_length_b 23.5180
_cell_length_c 5.0263
_cell_formula_units_Z 18
_cell_volume 2780.028
_database_code_amcsd 0009940
_exptl_crystal_density_diffrn 3.310
_cod_original_formula_sum 'Ca2 (Co.9 Zn.1) Si2 O7'
_cod_database_code 9011315

loop_
_symmetry_equiv_pos_as_xyz
x,y,z
y,-x,-z
-x,-y,z
-y,x,-z

loop_
_atom_site_aniso_label
_atom_site_aniso_U_11
_atom_site_aniso_U_22
_atom_site_aniso_U_33
_atom_site_aniso_U_12
_atom_site_aniso_U_13
_atom_site_aniso_U_23
Ca1 0.03380 0.03970 0.01620 0.01920 0.00450 0.00070
Ca2 0.02400 0.02180 0.01830 0.00680 -0.00110 -0.00350
Ca3 0.02330 0.03130 0.02980 0.00990 0.00840 0.01630
Ca4 0.03560 0.04600 0.02670 0.01940 0.00820 0.01700
Ca5 0.00860 0.00290 0.01980 -0.00510 0.00490 -0.00110
Ca6 0.00910 0.01890 0.02770 -0.00060 0.00580 0.00530
Ca7 0.02160 0.03780 0.01740 0.00800 -0.00660 -0.00900
Ca8 0.00930 0.00950 0.01870 -0.00660 -0.00160 -0.00080
Ca9 0.02310 0.01470 0.02260 0.00730 0.00470 -0.00260
Co1 0.04160 0.04160 0.00470 0.00000 0.00000 0.00000
Zn1 0.04160 0.04160 0.00470 0.00000 0.00000 0.00000
Co2 0.02580 0.00850 0.02370 0.00210 -0.00100 -0.00150
Zn2 0.02580 0.00850 0.02370 0.00210 -0.00100 -0.00150
Co3 0.01310 0.01230 0.01900 -0.00110 -0.00280 0.00050
Zn3 0.01310 0.01230 0.01900 -0.00110 -0.00280 0.00050
Co4 0.01640 0.01360 0.01600 -0.00080 -0.00210 0.00170
Zn4 0.01640 0.01360 0.01600 -0.00080 -0.00210 0.00170
Co5 0.01800 0.00530 0.03060 0.00260 0.00800 0.00220
Zn5 0.01800 0.00530 0.03060 0.00260 0.00800 0.00220
Co6 0.01500 0.01500 0.02020 0.00000 0.00000 0.00000
Zn6 0.01500 0.01500 0.02020 0.00000 0.00000 0.00000
Si1 0.01210 0.01230 0.01300 -0.00070 -0.00180 -0.00530
Si2 0.01400 0.02420 0.02100 0.00420 -0.00590 -0.00470
Si3 0.02010 0.01950 0.01900 0.00290 0.00560 0.00390
Si4 0.02240 0.02200 0.03000 0.00650 0.00510 -0.00190
Si5 0.01120 0.00520 0.02140 -0.00400 0.00120 0.00200
Si6 0.01680 0.01570 0.01730 0.00100 0.00250 0.00510
Si7 0.01670 0.02270 0.01540 0.00120 0.00020 -0.00160
Si8 0.01070 0.01200 0.02200 0.00150 -0.00060 0.00010
Si9 0.00920 0.01480 0.02150 -0.00210 0.00020 0.00280

loop_
_atom_site_label
_atom_site_fract_x
_atom_site_fract_y
_atom_site_fract_z
_atom_site_occupancy
_atom_site_U_iso_or_equiv
Ca1 0.11459 0.39725 0.52750 1.00000 0.02990
Ca2 0.11046 0.05725 0.49850 1.00000 0.02140
Ca3 0.45227 0.06563 0.49160 1.00000 0.02810
Ca4 0.78025 0.06078 0.51280 1.00000 0.03610
Ca5 0.43341 0.38085 0.51810 1.00000 0.01040
Ca6 -0.22187 0.38985 0.50640 1.00000 0.01850
Ca7 0.11870 0.73067 0.51790 1.00000 0.02560
Ca8 -0.56018 0.71942 0.49420 1.00000 0.01250
Ca9 -0.22220 0.72146 0.50020 1.00000 0.02020
Co1 0.00000 0.00000 0.00000 0.90000 0.02930
Zn1 0.00000 0.00000 0.00000 0.10000 0.02930
Co2 0.33662 0.00264 -0.00090 0.90000 0.01940
Zn2 0.33662 0.00264 -0.00090 0.10000 0.01940
Co3 0.32869 0.33019 0.00390 0.90000 0.01480
Zn3 0.32869 0.33019 0.00390 0.10000 0.01480
Co4 0.16388 0.16851 -0.01220 0.90000 0.01530
Zn4 0.16388 0.16851 -0.01220 0.10000 0.01530
Co5 0.49935 0.17160 -0.00290 0.90000 0.01800
Zn5 0.49935 0.17160 -0.00290 0.10000 0.01800
Co6 0.50000 0.50000 0.00000 0.90000 0.01670
Zn6 0.50000 0.50000 0.00000 0.10000 0.01670
Si1 0.04924 0.45692 0.95200 1.00000 0.01250
Si2 0.04350 0.12221 0.93460 1.00000 0.01980
Si3 -0.05094 0.21362 0.95880 1.00000 0.01970
Si4 0.38240 0.12210 0.93210 1.00000 0.02470
Si5 -0.28617 0.78817 0.92630 1.00000 0.01260
Si6 0.71235 0.11521 0.93800 1.00000 0.01660
Si7 0.62263 0.21080 0.92350 1.00000 0.01830
Si8 0.37917 0.44871 0.95480 1.00000 0.01480
Si9 0.29357 0.54833 0.93330 1.00000 0.01520
O1 0.00000 0.50000 0.84000 1.00000 0.03900
O2 0.05380 0.46000 0.28100 1.00000 0.02600
O3 0.04040 0.39340 0.83100 1.00000 0.04800
O4 0.10600 0.47750 0.79870 1.00000 0.01830
O5 0.00280 0.17510 0.83000 1.00000 0.06100
O7 0.66390 0.15860 0.81770 1.00000 0.02060
O8 0.34660 0.50630 0.83420 1.00000 0.00570
O6 0.32890 0.16000 0.80800 1.00000 0.01720
O24 0.56050 0.19770 0.76410 1.00000 0.01760
O18 -0.28580 0.78710 0.24500 1.00000 0.01910
O26 0.62170 0.21160 0.23000 1.00000 0.03500
O21 0.71240 0.12200 0.26300 1.00000 0.04300
O31 0.29190 0.55280 0.24790 1.00000 0.01180
O27 0.37180 0.44410 0.26320 1.00000 0.01060
O32 0.30490 0.60650 0.78370 1.00000 0.01420
O20 -0.30720 0.73230 0.78300 1.00000 0.01750
O15 0.43940 0.14950 0.77040 1.00000 0.01830
O30 0.23810 0.51990 0.78290 1.00000 0.00940
O25 0.64840 0.26390 0.77600 1.00000 0.01960
O13 -0.05160 0.21200 0.26600 1.00000 0.02900
O19 -0.22630 0.80760 0.76430 1.00000 0.01660
O11 0.04570 0.12160 0.25300 1.00000 0.01780
O17 0.38850 0.12750 0.24680 1.00000 0.02250
O12 -0.10350 0.18490 0.78300 1.00000 0.01940
O29 0.34760 0.39640 0.78920 1.00000 0.01380
O10 0.10170 0.14010 0.76400 1.00000 0.02080
O28 0.44250 0.45210 0.82800 1.00000 0.00890
O16 0.37820 0.06090 0.80980 1.00000 0.02380
O22 0.76750 0.14460 0.78700 1.00000 0.03600
O9 0.01970 0.06920 0.78400 1.00000 0.03900
O23 0.70990 0.05460 0.83100 1.00000 0.03400
O14 -0.04340 0.27650 0.81300 1.00000 0.03300

loop_
_cod_related_entry_id
_cod_related_entry_database
_cod_related_entry_code
1 AMCSD 0009940
